data_9003661
loop_
_publ_author_name
'Ventruti, G.'
'Scordari, F.'
'Schingaro, E.'
'Gualtieri, A. F.'
'Meneghini, C.'

_publ_section_title
;The order-disorder character of FeOHSO4 obtained from the thermal
 decomposition of metahohmannite, Fe3+2(H2O)4[O(SO4)2] Sample: T = 220 C Note:
 this is a fictitious "superposition structure", resulting from Rietveld
 refinement of a structure with disordered layer stacking
;
_journal_name_full 'American Mineralogist'
_journal_page_first 679
_journal_page_last 686
_journal_paper_doi 10.2138/am.2005.1739
_journal_volume 90
_journal_year 2005
_chemical_formula_structural FeOHSO4
_chemical_formula_sum 'Fe O8 S2'
_space_group_IT_number 71
_symmetry_space_group_name_Hall '-I 2 2'
_symmetry_space_group_name_H-M 'I m m m'
_cell_angle_alpha 90
_cell_angle_beta 90
_cell_angle_gamma 90
_cell_length_a 3.668
_cell_length_b 6.418
_cell_length_c 7.159
_cell_formula_units_Z 2
_cell_volume 168.532
_database_code_amcsd 0003759
_diffrn_ambient_temperature 493.15
_exptl_crystal_density_diffrn 4.887
_cod_original_formula_sum 'Fe S2 O8'
_cod_database_code 9003661
_amcsd_formula_title FeOHSO4

loop_
_space_group_symop_operation_xyz
x,y,z
1/2+x,1/2+y,1/2+z
x,-y,z
1/2+x,1/2-y,1/2+z
-x,y,-z
1/2-x,1/2+y,1/2-z
-x,y,z
1/2-x,1/2+y,1/2+z
x,-y,-z
1/2+x,1/2-y,1/2-z
x,y,-z
1/2+x,1/2+y,1/2-z
-x,-y,z
1/2-x,1/2-y,1/2+z
-x,-y,-z
1/2-x,1/2-y,1/2-z

loop_
_atom_site_label
_atom_site_fract_x
_atom_site_fract_y
_atom_site_fract_z
_atom_site_U_iso_or_equiv
Fe 0.00000 0.00000 0.00000 0.01300
S 0.00000 0.50000 0.88100 0.02800
O1 0.00000 0.68300 0.00000 0.02300
O2 0.17000 0.00000 0.26400 0.02300
O4 0.00000 0.50000 0.40100 0.02300

loop_
_cod_related_entry_id
_cod_related_entry_database
_cod_related_entry_code
1 AMCSD 0003759
